data_8106791
loop_
_publ_author_name
'Ayd\?in, Abdullah'
'Bilginer, Sinan'
'Gul, Halise Inci'
'Akkurt, Mehmet'
'Mete, Ebru'

_publ_section_title
;
 Crystal structure of
 4-[5-(4-fluorophenyl)-3-(4-hydroxyphenyl)-4,5-dihydropyrazol-1-yl]
 benzenesulfonamide, C21H18FN3O3S
;
_journal_issue 1
_journal_name_full 'Zeitschrift f\"ur Kristallographie - New Crystal Structures'
_journal_page_first 81
_journal_page_last 83
_journal_paper_doi 10.1515/ncrs-2015-0034
_journal_volume 231
_journal_year 2016
_chemical_absolute_configuration unk
_chemical_formula_moiety
;
C21 H18 F1 N3 O3 S1
;
_chemical_formula_sum 'C21 H18 F N3 O3 S'
_chemical_formula_weight 411.44
_space_group_IT_number 4
_space_group_name_Hall 'P 2yb'
_space_group_name_H-M_alt 'P 1 21 1'
_symmetry_cell_setting monoclinic
_symmetry_Int_Tables_number 4
_symmetry_space_group_name_Hall 'P 2yb'
_symmetry_space_group_name_H-M 'P 1 21 1'
_atom_sites_solution_hydrogens mixed
_cell_angle_alpha 90
_cell_angle_beta 103.841(1)
_cell_angle_gamma 90
_cell_formula_units_Z 2
_cell_length_a 11.6665(3)
_cell_length_b 5.7483(2)
_cell_length_c 14.7695(4)
_cell_measurement_reflns_used 9936
_cell_measurement_temperature 296(2)
_cell_measurement_theta_max 28.24
_cell_measurement_theta_min 2.54
_cell_volume 961.72(5)
_computing_cell_refinement CrystalClear
_computing_data_collection 'CrystalClear [18]'
_computing_data_reduction CrystalClear
_computing_molecular_graphics 'ORTEP-3 for Windows [20]'
_computing_publication_material 'PLATON [21]'
_computing_structure_refinement 'SHELXL-2014 [19]'
_computing_structure_solution 'SHELXS-2014 [19]'
_diffrn_ambient_temperature 296(2)
_diffrn_detector_area_resol_mean 10.0000
_diffrn_measured_fraction_theta_full 1.000
_diffrn_measured_fraction_theta_max 0.997
_diffrn_measurement_device 'Rigaku R-AXIS RAPID-S'
_diffrn_measurement_method dtprofit.ref
_diffrn_radiation_monochromator 'Graphite Monochromator'
_diffrn_radiation_source 'Sealed Tube'
_diffrn_radiation_type 'Mo K\a'
_diffrn_radiation_wavelength 0.71073
_diffrn_reflns_av_R_equivalents 0.0293
_diffrn_reflns_av_unetI/netI 0.0224
_diffrn_reflns_limit_h_max 15
_diffrn_reflns_limit_h_min -15
_diffrn_reflns_limit_k_max 7
_diffrn_reflns_limit_k_min -7
_diffrn_reflns_limit_l_max 19
_diffrn_reflns_limit_l_min -19
_diffrn_reflns_number 23624
_diffrn_reflns_reduction_process
;
;
_diffrn_reflns_theta_full 25.24
_diffrn_reflns_theta_max 28.37
_diffrn_reflns_theta_min 1.42
_exptl_absorpt_coefficient_mu 0.206
_exptl_absorpt_correction_T_max 0.974
_exptl_absorpt_correction_T_min 0.959
_exptl_absorpt_correction_type none
_exptl_crystal_colour colourless
_exptl_crystal_density_diffrn 1.421
_exptl_crystal_density_method 'Not Measured'
_exptl_crystal_description plate
_exptl_crystal_F_000 428
_exptl_crystal_size_max 0.600
_exptl_crystal_size_mid 0.170
_exptl_crystal_size_min 0.130
_refine_diff_density_max 0.271
_refine_diff_density_min -0.272
_refine_diff_density_rms 0.039
_refine_ls_abs_structure_details '[22], 1726 Friedel pairs'
_refine_ls_abs_structure_Flack 0.044(16)
_refine_ls_extinction_method none
_refine_ls_goodness_of_fit_ref 1.041
_refine_ls_hydrogen_treatment constr
_refine_ls_matrix_type full
_refine_ls_number_parameters 262
_refine_ls_number_reflns 4741
_refine_ls_number_restraints 1
_refine_ls_restrained_S_all 1.041
_refine_ls_R_factor_all 0.0409
_refine_ls_R_factor_gt 0.0340
_refine_ls_shift/su_max 0.000
_refine_ls_shift/su_mean 0.000
_refine_ls_structure_factor_coef Fsqd
_refine_ls_weighting_details 'w=1/[\s^2^(Fo^2^)+(0.0457P)^2^+0.1160P] where P=(Fo^2^+2Fc^2^)/3'
_refine_ls_weighting_scheme calc
_refine_ls_wR_factor_gt 0.0810
_refine_ls_wR_factor_ref 0.0852
_reflns_number_gt 4250
_reflns_number_total 4741
_reflns_threshold_expression I>2\s(I)
_cod_data_source_file suppl_ncrs-2015-0034_Suppl.cif
_cod_data_source_block shelx
_cod_original_sg_symbol_H-M 'P 21'
_cod_original_formula_sum 'C21 H18 F1 N3 O3 S1'
_cod_database_code 8106791
_publcif_info_exptl_table_max_cols 4
_publcif_info_exptl_table_use_headnotes n

loop_
_symmetry_equiv_pos_site_id
_symmetry_equiv_pos_as_xyz
1 x,y,z
2 -x,1/2+y,-z

loop_
_atom_site_aniso_label
_atom_site_aniso_U_11
_atom_site_aniso_U_22
_atom_site_aniso_U_33
_atom_site_aniso_U_23
_atom_site_aniso_U_13
_atom_site_aniso_U_12
S1 0.0363(3) 0.0471(3) 0.0307(2) 0.0024(2) 0.0057(2) 0.0018(3)
F1 0.0941(14) 0.0996(16) 0.0585(10) -0.0162(10) 0.0397(10) -0.0176(12)
O1 0.0434(9) 0.0544(11) 0.0507(9) 0.0077(9) 0.0029(7) 0.0045(9)
O2 0.0382(8) 0.0566(11) 0.0427(8) -0.0044(8) 0.0123(6) -0.0010(8)
O3 0.0471(10) 0.0777(14) 0.0407(9) 0.0174(9) 0.0020(8) 0.0025(9)
N1 0.0384(11) 0.0524(12) 0.0355(9) 0.0096(9) 0.0082(8) -0.0003(9)
N2 0.0394(11) 0.0564(13) 0.0428(10) 0.0159(9) 0.0051(8) -0.0048(9)
N3 0.0765(17) 0.0538(13) 0.0429(11) -0.0112(10) 0.0185(11) -0.0124(12)
C1 0.0431(12) 0.0443(12) 0.0340(9) -0.0044(11) 0.0082(8) -0.0092(12)
C2 0.0520(14) 0.0391(12) 0.0370(11) 0.0025(9) 0.0107(10) -0.0027(10)
C3 0.0391(11) 0.0474(14) 0.0315(9) -0.0028(9) 0.0107(8) 0.0059(10)
C4 0.0335(11) 0.0465(13) 0.0407(11) -0.0018(10) 0.0108(9) -0.0031(10)
C5 0.0430(13) 0.0427(12) 0.0388(11) 0.0035(10) 0.0131(9) -0.0020(10)
C6 0.0386(12) 0.0409(12) 0.0313(10) -0.0024(9) 0.0103(9) -0.0015(10)
C7 0.0409(13) 0.0431(12) 0.0333(10) -0.0007(9) 0.0120(9) -0.0030(10)
C8 0.0543(14) 0.0434(12) 0.0378(10) 0.0008(12) 0.0052(9) -0.0058(13)
C9 0.0422(11) 0.0375(12) 0.0405(10) 0.0051(9) 0.0095(9) 0.0000(10)
C10 0.0309(11) 0.0380(11) 0.0388(10) 0.0033(9) 0.0046(8) -0.0043(9)
C11 0.0462(14) 0.0436(13) 0.0462(12) 0.0075(10) 0.0075(10) 0.0023(11)
C12 0.0441(14) 0.0545(16) 0.0570(15) -0.0081(12) 0.0113(11) -0.0005(12)
C13 0.0481(15) 0.0686(18) 0.0439(12) -0.0081(12) 0.0158(11) -0.0172(14)
C14 0.0713(18) 0.0570(17) 0.0435(12) 0.0114(12) 0.0163(12) -0.0096(14)
C15 0.0554(15) 0.0391(12) 0.0469(13) 0.0086(10) 0.0108(11) -0.0010(11)
C16 0.0323(11) 0.0461(12) 0.0359(10) 0.0038(9) 0.0105(9) 0.0041(10)
C17 0.0415(12) 0.0456(13) 0.0426(12) 0.0122(10) 0.0134(10) 0.0017(11)
C18 0.0386(12) 0.0454(12) 0.0347(10) 0.0082(9) 0.0080(9) 0.0078(10)
C19 0.0339(11) 0.0443(12) 0.0325(9) 0.0014(9) 0.0108(8) 0.0029(9)
C20 0.0376(12) 0.0421(12) 0.0383(11) 0.0078(9) 0.0126(9) 0.0034(9)
C21 0.0333(10) 0.0450(11) 0.0368(9) 0.0105(11) 0.0100(8) 0.0069(11)

loop_
_atom_site_label
_atom_site_type_symbol
_atom_site_thermal_displace_type
_atom_site_fract_x
_atom_site_fract_y
_atom_site_fract_z
_atom_site_occupancy
_atom_site_U_iso_or_equiv
_atom_site_calc_flag
_atom_site_refinement_flags
_atom_site_disorder_assembly
_atom_site_disorder_group
S1 S Uani 0.98580(5) 1.00025(10) 0.35503(3) 1.000 0.0384(2) d . . .
F1 F Uani 0.29582(18) 0.7062(4) 0.55159(12) 1.000 0.0804(8) d . . .
O1 O Uani -0.05299(14) 1.0215(4) -0.20165(12) 1.000 0.0509(6) d . . .
O2 O Uani 1.04172(14) 0.9473(3) 0.28041(11) 1.000 0.0454(5) d . . .
O3 O Uani 1.02619(16) 0.8779(4) 0.44154(12) 1.000 0.0566(6) d . . .
N1 N Uani 0.42452(17) 0.8374(4) 0.11278(13) 1.000 0.0422(6) d . . .
N2 N Uani 0.49501(18) 0.7185(4) 0.18751(14) 1.000 0.0470(7) d . . .
N3 N Uani 1.0035(2) 1.2736(4) 0.37219(15) 1.000 0.0570(8) d . . .
C1 C Uani 0.2412(2) 1.0031(5) -0.04266(14) 1.000 0.0406(6) d . . .
C2 C Uani 0.1469(2) 1.0804(4) -0.11133(16) 1.000 0.0427(7) d . . .
C3 C Uani 0.0432(2) 0.9539(4) -0.13340(14) 1.000 0.0390(7) d . . .
C4 C Uani 0.0337(2) 0.7479(4) -0.08717(15) 1.000 0.0399(7) d . . .
C5 C Uani 0.1283(2) 0.6717(5) -0.01771(15) 1.000 0.0409(7) d . . .
C6 C Uani 0.2332(2) 0.7978(4) 0.00677(14) 1.000 0.0366(7) d . . .
C7 C Uani 0.3293(2) 0.7193(4) 0.08344(15) 1.000 0.0386(7) d . . .
C8 C Uani 0.3259(2) 0.4955(5) 0.13620(14) 1.000 0.0462(7) d . . .
C9 C Uani 0.4338(2) 0.5220(4) 0.21950(15) 1.000 0.0401(6) d . . .
C10 C Uani 0.39937(19) 0.5752(4) 0.30975(15) 1.000 0.0365(6) d . . .
C11 C Uani 0.3439(2) 0.7817(4) 0.32161(18) 1.000 0.0459(8) d . . .
C12 C Uani 0.3082(2) 0.8273(5) 0.40286(19) 1.000 0.0520(9) d . . .
C13 C Uani 0.3289(2) 0.6605(6) 0.47134(18) 1.000 0.0527(9) d . . .
C14 C Uani 0.3837(3) 0.4552(5) 0.46295(18) 1.000 0.0568(9) d . . .
C15 C Uani 0.4193(2) 0.4122(5) 0.38108(17) 1.000 0.0474(8) d . . .
C16 C Uani 0.6058(2) 0.7986(4) 0.23053(15) 1.000 0.0377(6) d . . .
C17 C Uani 0.6742(2) 0.6757(5) 0.30678(16) 1.000 0.0427(7) d . . .
C18 C Uani 0.7880(2) 0.7463(4) 0.34762(15) 1.000 0.0397(7) d . . .
C19 C Uani 0.83522(19) 0.9400(4) 0.31447(14) 1.000 0.0364(6) d . . .
C20 C Uani 0.7664(2) 1.0678(4) 0.24056(15) 1.000 0.0387(7) d . . .
C21 C Uani 0.65330(18) 0.9990(5) 0.19881(14) 1.000 0.0381(6) d . . .
H1 H Uiso 0.31090 1.08830 -0.02900 1.000 0.0490 c RU . .
H3BN H Uiso 0.99470 1.32870 0.42580 1.000 0.0680 d RU . .
H1O H Uiso -0.04070 1.17200 -0.22450 1.000 0.0760 d RU . .
H2 H Uiso 0.15310 1.21810 -0.14290 1.000 0.0510 c RU . .
H3AN H Uiso 1.02800 1.36000 0.32100 1.000 0.0680 d RU . .
H4 H Uiso -0.03560 0.66130 -0.10260 1.000 0.0480 c RU . .
H5 H Uiso 0.12170 0.53330 0.01320 1.000 0.0490 c RU . .
H8A H Uiso 0.33400 0.36110 0.09850 1.000 0.0550 c RU . .
H8B H Uiso 0.25330 0.48180 0.15690 1.000 0.0550 c RU . .
H9 H Uiso 0.48290 0.38190 0.22640 1.000 0.0480 c RU . .
H11 H Uiso 0.33030 0.89200 0.27420 1.000 0.0550 c RU . .
H12 H Uiso 0.27140 0.96680 0.41070 1.000 0.0620 c RU . .
H14 H Uiso 0.39710 0.34630 0.51090 1.000 0.0680 c RU . .
H15 H Uiso 0.45680 0.27290 0.37410 1.000 0.0570 c RU . .
H17 H Uiso 0.64270 0.54630 0.32990 1.000 0.0510 c RU . .
H18 H Uiso 0.83310 0.66310 0.39760 1.000 0.0480 c RU . .
H20 H Uiso 0.79750 1.20060 0.21950 1.000 0.0460 c RU . .
H21 H Uiso 0.60820 1.08490 0.14970 1.000 0.0460 c RU . .

loop_
_atom_type_symbol
_atom_type_description
_atom_type_scat_dispersion_real
_atom_type_scat_dispersion_imag
_atom_type_scat_source
C C 0.0033 0.0016 'International Tables Vol C Tables 4.2.6.8 and 6.1.1.4'
H H 0.0000 0.0000 ' International Tables Vol C Tables 4.2.6.8 and 6.1.1.4'
F F 0.0171 0.0103 'International Tables Vol C Tables 4.2.6.8 and 6.1.1.4'
N N 0.0061 0.0033 'International Tables Vol C Tables 4.2.6.8 and 6.1.1.4'
O O 0.0106 0.0060 'International Tables Vol C Tables 4.2.6.8 and 6.1.1.4'
S S 0.1246 0.1234 'International Tables Vol C Tables 4.2.6.8 and 6.1.1.4'

loop_
_geom_angle_atom_site_label_1
_geom_angle_atom_site_label_2
_geom_angle_atom_site_label_3
_geom_angle
_geom_angle_site_symmetry_1
_geom_angle_site_symmetry_2
_geom_angle_site_symmetry_3
_geom_angle_publ_flag
O2 S1 O3 117.70(11) . . . no
O2 S1 N3 105.32(11) . . . no
O2 S1 C19 107.31(10) . . . no
O3 S1 N3 109.77(12) . . . no
O3 S1 C19 107.26(11) . . . no
N3 S1 C19 109.28(12) . . . no
N2 N1 C7 107.9(2) . . . no
C3 O1 H1O 111.00 . . . no
N1 N2 C9 113.08(19) . . . no
N1 N2 C16 121.0(2) . . . no
C9 N2 C16 125.6(2) . . . no
C2 C1 C6 120.9(2) . . . no
C1 C2 C3 120.2(2) . . . no
O1 C3 C2 122.7(2) . . . no
C2 C3 C4 120.2(2) . . . no
S1 N3 H3AN 115.00 . . . no
O1 C3 C4 117.2(2) . . . no
S1 N3 H3BN 117.00 . . . no
H3BN N3 H3AN 128.00 . . . no
C3 C4 C5 119.5(2) . . . no
C4 C5 C6 121.5(2) . . . no
C5 C6 C7 120.3(2) . . . no
C1 C6 C7 121.9(2) . . . no
C1 C6 C5 117.8(2) . . . no
N1 C7 C8 113.8(2) . . . no
C6 C7 C8 123.6(2) . . . no
N1 C7 C6 122.6(2) . . . no
C7 C8 C9 102.1(2) . . . no
N2 C9 C8 100.69(18) . . . no
N2 C9 C10 112.27(19) . . . no
C8 C9 C10 112.62(19) . . . no
C9 C10 C11 121.1(2) . . . no
C11 C10 C15 118.8(2) . . . no
C9 C10 C15 120.1(2) . . . no
C10 C11 C12 121.2(2) . . . no
C11 C12 C13 118.0(3) . . . no
C12 C13 C14 122.8(2) . . . no
F1 C13 C12 118.2(3) . . . no
F1 C13 C14 119.0(3) . . . no
C13 C14 C15 118.5(3) . . . no
C10 C15 C14 120.6(2) . . . no
N2 C16 C21 121.5(2) . . . no
C17 C16 C21 119.0(2) . . . no
N2 C16 C17 119.5(2) . . . no
C16 C17 C18 120.3(2) . . . no
C17 C18 C19 120.3(2) . . . no
S1 C19 C18 119.38(17) . . . no
C18 C19 C20 119.8(2) . . . no
S1 C19 C20 120.34(17) . . . no
C19 C20 C21 120.6(2) . . . no
C16 C21 C20 119.9(2) . . . no
C2 C1 H1 120.00 . . . no
C6 C1 H1 120.00 . . . no
C1 C2 H2 120.00 . . . no
C3 C2 H2 120.00 . . . no
C3 C4 H4 120.00 . . . no
C5 C4 H4 120.00 . . . no
C4 C5 H5 119.00 . . . no
C6 C5 H5 119.00 . . . no
C7 C8 H8A 111.00 . . . no
C7 C8 H8B 111.00 . . . no
C9 C8 H8A 111.00 . . . no
C9 C8 H8B 111.00 . . . no
H8A C8 H8B 109.00 . . . no
N2 C9 H9 110.00 . . . no
C8 C9 H9 110.00 . . . no
C10 C9 H9 110.00 . . . no
C10 C11 H11 119.00 . . . no
C12 C11 H11 119.00 . . . no
C11 C12 H12 121.00 . . . no
C13 C12 H12 121.00 . . . no
C13 C14 H14 121.00 . . . no
C15 C14 H14 121.00 . . . no
C10 C15 H15 120.00 . . . no
C14 C15 H15 120.00 . . . no
C16 C17 H17 120.00 . . . no
C18 C17 H17 120.00 . . . no
C17 C18 H18 120.00 . . . no
C19 C18 H18 120.00 . . . no
C19 C20 H20 120.00 . . . no
C21 C20 H20 120.00 . . . no
C16 C21 H21 120.00 . . . no
C20 C21 H21 120.00 . . . no

loop_
_geom_bond_atom_site_label_1
_geom_bond_atom_site_label_2
_geom_bond_distance
_geom_bond_site_symmetry_1
_geom_bond_site_symmetry_2
_geom_bond_publ_flag
S1 O2 1.4411(17) . . no
S1 O3 1.4357(19) . . no
S1 N3 1.597(2) . . no
S1 C19 1.750(2) . . no
F1 C13 1.357(3) . . no
O1 C3 1.373(3) . . no
N1 N2 1.388(3) . . no
N1 C7 1.286(3) . . no
O1 H1O 0.9500 . . no
N2 C9 1.473(3) . . no
N2 C16 1.376(3) . . no
C1 C6 1.403(3) . . no
C1 C2 1.379(3) . . no
C2 C3 1.382(3) . . no
C3 C4 1.385(3) . . no
N3 H3BN 0.8800 . . no
N3 H3AN 1.0000 . . no
C4 C5 1.386(3) . . no
C5 C6 1.394(3) . . no
C6 C7 1.461(3) . . no
C7 C8 1.510(4) . . no
C8 C9 1.543(3) . . no
C9 C10 1.513(3) . . no
C10 C15 1.387(3) . . no
C10 C11 1.383(3) . . no
C11 C12 1.386(4) . . no
C12 C13 1.373(4) . . no
C13 C14 1.362(4) . . no
C14 C15 1.391(4) . . no
C16 C21 1.406(4) . . no
C16 C17 1.405(3) . . no
C17 C18 1.381(3) . . no
C18 C19 1.383(3) . . no
C19 C20 1.399(3) . . no
C20 C21 1.374(3) . . no
C1 H1 0.9300 . . no
C2 H2 0.9300 . . no
C4 H4 0.9300 . . no
C5 H5 0.9300 . . no
C8 H8A 0.9700 . . no
C8 H8B 0.9700 . . no
C9 H9 0.9800 . . no
C11 H11 0.9300 . . no
C12 H12 0.9300 . . no
C14 H14 0.9300 . . no
C15 H15 0.9300 . . no
C17 H17 0.9300 . . no
C18 H18 0.9300 . . no
C20 H20 0.9300 . . no
C21 H21 0.9300 . . no

loop_
_geom_hbond_atom_site_label_D
_geom_hbond_atom_site_label_H
_geom_hbond_atom_site_label_A
_geom_hbond_distance_DH
_geom_hbond_distance_HA
_geom_hbond_distance_DA
_geom_hbond_angle_DHA
_geom_hbond_site_symmetry_A
_geom_hbond_publ_flag
N3 H3BN O3 0.88 2.05 2.916(3) 167 2_756 yes
O1 H1O O2 0.95 1.78 2.727(3) 170 2_655 yes
N3 H3AN O1 1.00 2.07 3.067(3) 171 2_655 yes
C8 H8B O1 0.97 2.59 3.545(3) 170 2_545 yes
C18 H18 O3 0.93 2.51 2.894(3) 105 . yes
C2 H2 Cg4 0.93 2.83 3.559(3) 136 2_655 yes
C20 H20 Cg2 0.93 2.77 3.544(2) 141 2_655 yes

loop_
_geom_torsion_atom_site_label_1
_geom_torsion_atom_site_label_2
_geom_torsion_atom_site_label_3
_geom_torsion_atom_site_label_4
_geom_torsion
_geom_torsion_site_symmetry_1
_geom_torsion_site_symmetry_2
_geom_torsion_site_symmetry_3
_geom_torsion_site_symmetry_4
_geom_torsion_publ_flag
N3 S1 C19 C18 -139.07(18) . . . . no
O2 S1 C19 C20 -64.4(2) . . . . no
O3 S1 C19 C20 168.23(19) . . . . no
N3 S1 C19 C20 49.3(2) . . . . no
O2 S1 C19 C18 107.23(19) . . . . no
O3 S1 C19 C18 -20.1(2) . . . . no
C7 N1 N2 C9 -9.4(3) . . . . no
N2 N1 C7 C6 178.1(2) . . . . no
C7 N1 N2 C16 176.8(2) . . . . no
N2 N1 C7 C8 -1.2(3) . . . . no
N1 N2 C16 C21 -2.0(3) . . . . no
C9 N2 C16 C17 6.2(4) . . . . no
C9 N2 C16 C21 -175.0(2) . . . . no
N1 N2 C16 C17 179.2(2) . . . . no
N1 N2 C9 C8 15.0(2) . . . . no
C16 N2 C9 C8 -171.6(2) . . . . no
C16 N2 C9 C10 68.4(3) . . . . no
N1 N2 C9 C10 -105.0(2) . . . . no
C6 C1 C2 C3 -1.0(4) . . . . no
C2 C1 C6 C7 -176.4(2) . . . . no
C2 C1 C6 C5 1.8(3) . . . . no
C1 C2 C3 O1 -179.4(2) . . . . no
C1 C2 C3 C4 -0.5(3) . . . . no
O1 C3 C4 C5 180.0(2) . . . . no
C2 C3 C4 C5 1.0(3) . . . . no
C3 C4 C5 C6 -0.1(4) . . . . no
C4 C5 C6 C7 176.9(2) . . . . no
C4 C5 C6 C1 -1.3(3) . . . . no
C5 C6 C7 N1 -175.2(2) . . . . no
C1 C6 C7 C8 -177.8(2) . . . . no
C5 C6 C7 C8 4.0(3) . . . . no
C1 C6 C7 N1 3.0(4) . . . . no
C6 C7 C8 C9 -169.0(2) . . . . no
N1 C7 C8 C9 10.3(3) . . . . no
C7 C8 C9 C10 105.9(2) . . . . no
C7 C8 C9 N2 -13.9(2) . . . . no
C8 C9 C10 C15 112.3(3) . . . . no
C8 C9 C10 C11 -65.3(3) . . . . no
N2 C9 C10 C15 -134.9(2) . . . . no
N2 C9 C10 C11 47.5(3) . . . . no
C9 C10 C11 C12 177.5(2) . . . . no
C15 C10 C11 C12 -0.1(4) . . . . no
C9 C10 C15 C14 -177.4(2) . . . . no
C11 C10 C15 C14 0.3(4) . . . . no
C10 C11 C12 C13 -0.4(4) . . . . no
C11 C12 C13 C14 0.7(4) . . . . no
C11 C12 C13 F1 178.9(2) . . . . no
F1 C13 C14 C15 -178.8(3) . . . . no
C12 C13 C14 C15 -0.5(4) . . . . no
C13 C14 C15 C10 0.0(4) . . . . no
N2 C16 C21 C20 -176.9(2) . . . . no
N2 C16 C17 C18 176.5(2) . . . . no
C21 C16 C17 C18 -2.4(4) . . . . no
C17 C16 C21 C20 2.0(3) . . . . no
C16 C17 C18 C19 0.7(4) . . . . no
C17 C18 C19 C20 1.4(3) . . . . no
C17 C18 C19 S1 -170.28(18) . . . . no
S1 C19 C20 C21 169.79(18) . . . . no
C18 C19 C20 C21 -1.8(3) . . . . no
C19 C20 C21 C16 0.1(3) . . . . no

loop_
_publcif_info_datablock.id
_publcif_info_datablock.publ_exptl
_publcif_info_datablock.publ_geom
_publcif_info_datablock.structure
{3edfcda7-041e-4e97-9ed6-01d30b375a0c} ? ? ?
{e59776cf-3000-4cc5-9d1c-9e1a165d0dd0} y y y

loop_
_publcif_info_exptl_table_extra_item
sin_theta_over_lambda_max

loop_
_publcif_info_tables.block_id
_publcif_info_tables.reference_item
{3edfcda7-041e-4e97-9ed6-01d30b375a0c} '_publcif_info_datablock.publ_exptl'
{e59776cf-3000-4cc5-9d1c-9e1a165d0dd0} '_geom_hbond_atom_site_label_D'

loop_
_publcif_info_cif.paper_type
CE
